data_1505707
loop_
_publ_author_name
'Ren, X. M.'
'Akutagawa, T.'
'Noro, S.'
'Nishihara, S.'
'Nakamura, T.'
'Yoshida, Y.'
'Inoue, K.'

_publ_section_title
;
 Structural and magnetic investigations for the doping effect of
 nonmagnetic impurity on the spin-Peierls-like transition in a
 quasi-one-dimensional magnet: 1-(4'-nitrobenzyl)pyridinium
 bis(maleonitriledithiolato)nickelate.
;
_journal_issue 15
_journal_name_full 'The journal of physical chemistry. B'
_journal_page_first 7671
_journal_page_last 7677
_journal_paper_doi 10.1021/jp0556106
_journal_volume 110
_journal_year 2006
_chemical_formula_sum 'C20 H11 N6 Ni O2 S4'
_chemical_formula_weight 554.30
_chemical_name_systematic
; 
 ? 
;
_space_group_IT_number 14
_symmetry_cell_setting monoclinic
_symmetry_space_group_name_Hall '-P 2ybc'
_symmetry_space_group_name_H-M 'P 1 21/c 1'
_atom_sites_solution_hydrogens geom
_atom_sites_solution_primary direct
_atom_sites_solution_secondary difmap
_audit_creation_method SHELXL-97
_cell_angle_alpha 90.00
_cell_angle_beta 102.83(3)
_cell_angle_gamma 90.00
_cell_formula_units_Z 4
_cell_length_a 12.196(2)
_cell_length_b 26.506(5)
_cell_length_c 7.2171(14)
_cell_measurement_temperature 273(2)
_cell_volume 2274.8(8)
_computing_structure_refinement 'SHELXL-97 (Sheldrick, 1997)'
_computing_structure_solution 'SHELXS-97 (Sheldrick, 1990)'
_diffrn_ambient_temperature 273(2)
_diffrn_measured_fraction_theta_full 0.976
_diffrn_measured_fraction_theta_max 0.976
_diffrn_radiation_monochromator graphite
_diffrn_radiation_source 'fine-focus sealed tube'
_diffrn_radiation_type MoK\a
_diffrn_radiation_wavelength 0.71073
_diffrn_reflns_av_R_equivalents 0.0292
_diffrn_reflns_av_sigmaI/netI 0.0237
_diffrn_reflns_limit_h_max 15
_diffrn_reflns_limit_h_min -15
_diffrn_reflns_limit_k_max 32
_diffrn_reflns_limit_k_min -32
_diffrn_reflns_limit_l_max 8
_diffrn_reflns_limit_l_min -8
_diffrn_reflns_number 26765
_diffrn_reflns_theta_full 26.00
_diffrn_reflns_theta_max 26.00
_diffrn_reflns_theta_min 3.00
_exptl_absorpt_coefficient_mu 1.251
_exptl_crystal_density_diffrn 1.618
_exptl_crystal_density_method 'not measured'
_exptl_crystal_F_000 1124
_refine_diff_density_max 0.303
_refine_diff_density_min -0.185
_refine_diff_density_rms 0.044
_refine_ls_extinction_method none
_refine_ls_goodness_of_fit_ref 0.970
_refine_ls_hydrogen_treatment mixed
_refine_ls_matrix_type full
_refine_ls_number_parameters 298
_refine_ls_number_reflns 4360
_refine_ls_number_restraints 0
_refine_ls_restrained_S_all 0.970
_refine_ls_R_factor_all 0.0391
_refine_ls_R_factor_gt 0.0264
_refine_ls_shift/su_max 0.001
_refine_ls_shift/su_mean 0.000
_refine_ls_structure_factor_coef Fsqd
_refine_ls_weighting_details 'calc w=1/[\s^2^(Fo^2^)+(0.0357P)^2^+0.0000P] where P=(Fo^2^+2Fc^2^)/3'
_refine_ls_weighting_scheme calc
_refine_ls_wR_factor_gt 0.0624
_refine_ls_wR_factor_ref 0.0658
_reflns_number_gt 3324
_reflns_number_total 4360
_reflns_threshold_expression >2sigma(I)
_cod_data_source_file jp0556106si20060207_063811.cif
_cod_data_source_block x=0_at_273K
_cod_depositor_comments
;
The following automatic conversions were performed:

'_symmetry_cell_setting' value 'Monoclinic' changed to 'monoclinic'
according to /home/saulius/struct/CIF-dictionaries/cif_core.dic
dictionary named 'cif_core.dic' version 2.4.1 from 2010-06-29.

Automatic conversion script
Id: cif_fix_values 1715 2011-07-08 13:25:40Z adriana 
;
_cod_original_cell_volume 2274.9(8)
_cod_original_sg_symbol_H-M P2(1)/c
_cod_database_code 1505707

loop_
_symmetry_equiv_pos_as_xyz
'x, y, z'
'-x, y+1/2, -z+1/2'
'-x, -y, -z'
'x, -y-1/2, z-1/2'

loop_
_atom_site_label
_atom_site_type_symbol
_atom_site_fract_x
_atom_site_fract_y
_atom_site_fract_z
_atom_site_U_iso_or_equiv
_atom_site_adp_type
_atom_site_occupancy
_atom_site_symmetry_multiplicity
_atom_site_calc_flag
_atom_site_refinement_flags
Ni1 Ni -0.23147(2) 0.227118(9) -0.45021(3) 0.04587(9) Uani 1 1 d .
S1 S -0.34130(4) 0.164200(18) -0.54742(7) 0.05112(13) Uani 1 1 d .
S2 S -0.09056(4) 0.178859(19) -0.34562(7) 0.05429(14) Uani 1 1 d .
S3 S -0.36848(4) 0.277516(17) -0.55707(7) 0.05085(13) Uani 1 1 d .
S4 S -0.11634(4) 0.288305(19) -0.36479(7) 0.05296(13) Uani 1 1 d .
O1 O 0.1679(2) 0.16459(7) -0.0138(3) 0.1170(7) Uani 1 1 d .
O2 O 0.3463(2) 0.16193(7) 0.0570(3) 0.1122(7) Uani 1 1 d .
N1 N -0.33402(18) 0.02624(7) -0.6142(3) 0.0785(6) Uani 1 1 d .
N2 N 0.00740(19) 0.04922(8) -0.3438(3) 0.0844(6) Uani 1 1 d .
N3 N -0.43635(17) 0.41243(7) -0.6326(3) 0.0781(6) Uani 1 1 d .
N4 N -0.09403(17) 0.42615(7) -0.3806(3) 0.0775(6) Uani 1 1 d .
N5 N 0.27726(14) 0.42657(5) -0.1122(2) 0.0498(4) Uani 1 1 d .
N6 N 0.2587(2) 0.18491(7) 0.0234(3) 0.0715(6) Uani 1 1 d .
C1 C -0.29698(19) 0.06458(8) -0.5607(3) 0.0584(5) Uani 1 1 d .
C2 C -0.25158(17) 0.11300(7) -0.4985(3) 0.0498(5) Uani 1 1 d .
C3 C -0.14159(18) 0.11959(7) -0.4115(3) 0.0513(5) Uani 1 1 d .
C4 C -0.06143(19) 0.07947(8) -0.3738(3) 0.0599(6) Uani 1 1 d .
C5 C -0.37789(18) 0.37894(8) -0.5807(3) 0.0544(5) Uani 1 1 d .
C6 C -0.30762(17) 0.33625(7) -0.5197(3) 0.0472(5) Uani 1 1 d .
C7 C -0.19657(17) 0.34065(7) -0.4365(2) 0.0466(5) Uani 1 1 d .
C8 C -0.14077(18) 0.38862(8) -0.4068(3) 0.0544(5) Uani 1 1 d .
C9 C 0.37554(19) 0.43465(7) -0.1600(3) 0.0682(6) Uani 1 1 d .
H9A H 0.4422 0.4240 -0.0803 0.082 Uiso 1 1 calc R
C10 C 0.3775(3) 0.45872(8) -0.3272(4) 0.0843(8) Uani 1 1 d .
H10A H 0.4454 0.4644 -0.3620 0.101 Uiso 1 1 calc R
C11 C 0.2784(3) 0.47430(9) -0.4427(3) 0.0839(9) Uani 1 1 d .
H11A H 0.2787 0.4905 -0.5569 0.101 Uiso 1 1 calc R
C12 C 0.1792(2) 0.46595(8) -0.3896(4) 0.0801(7) Uani 1 1 d .
H12A H 0.1114 0.4764 -0.4667 0.096 Uiso 1 1 calc R
C13 C 0.1813(2) 0.44202(7) -0.2220(3) 0.0652(6) Uani 1 1 d .
H13A H 0.1142 0.4364 -0.1840 0.078 Uiso 1 1 calc R
C14 C 0.27635(18) 0.40025(7) 0.0699(3) 0.0587(5) Uani 1 1 d .
H14A H 0.2117 0.4115 0.1165 0.070 Uiso 1 1 calc R
H14B H 0.3435 0.4094 0.1637 0.070 Uiso 1 1 calc R
C15 C 0.27179(16) 0.34367(7) 0.0477(2) 0.0468(5) Uani 1 1 d .
C16 C 0.36872(18) 0.31533(8) 0.0904(3) 0.0603(5) Uani 1 1 d .
H16A H 0.4378 0.3315 0.1269 0.072 Uiso 1 1 calc R
C17 C 0.36544(19) 0.26333(8) 0.0800(3) 0.0611(6) Uani 1 1 d .
H17A H 0.4313 0.2444 0.1084 0.073 Uiso 1 1 calc R
C18 C 0.26317(18) 0.24046(7) 0.0271(3) 0.0496(5) Uani 1 1 d .
C19 C 0.16524(19) 0.26707(8) -0.0195(3) 0.0641(6) Uani 1 1 d .
H19A H 0.0966 0.2506 -0.0568 0.077 Uiso 1 1 calc R
C20 C 0.17023(17) 0.31900(8) -0.0100(3) 0.0629(6) Uani 1 1 d .
H20A H 0.1042 0.3377 -0.0429 0.075 Uiso 1 1 calc R

loop_
_atom_site_aniso_label
_atom_site_aniso_U_11
_atom_site_aniso_U_22
_atom_site_aniso_U_33
_atom_site_aniso_U_23
_atom_site_aniso_U_13
_atom_site_aniso_U_12
Ni1 0.04101(16) 0.04881(15) 0.04612(15) 0.00430(10) 0.00611(12) -0.00076(10)
S1 0.0423(3) 0.0519(3) 0.0577(3) 0.0045(2) 0.0081(3) -0.0026(2)
S2 0.0430(3) 0.0574(3) 0.0592(3) 0.0024(2) 0.0044(3) 0.0025(2)
S3 0.0397(3) 0.0510(3) 0.0578(3) 0.0030(2) 0.0024(3) -0.0025(2)
S4 0.0410(3) 0.0568(3) 0.0565(3) 0.0026(2) 0.0011(3) -0.0021(2)
O1 0.1153(19) 0.0622(12) 0.157(2) 0.0088(11) -0.0043(16) -0.0244(12)
O2 0.1178(19) 0.0622(12) 0.1517(19) 0.0142(11) 0.0195(16) 0.0255(12)
N1 0.0822(16) 0.0558(12) 0.0914(14) 0.0033(10) 0.0064(13) -0.0051(11)
N2 0.0798(16) 0.0726(14) 0.0944(15) 0.0017(11) 0.0056(13) 0.0236(12)
N3 0.0658(14) 0.0570(12) 0.1053(16) -0.0004(11) 0.0060(13) 0.0056(10)
N4 0.0696(14) 0.0609(12) 0.0954(15) -0.0046(10) 0.0044(12) -0.0127(10)
N5 0.0469(10) 0.0400(8) 0.0590(10) -0.0034(7) 0.0047(9) -0.0007(7)
N6 0.0959(18) 0.0537(12) 0.0635(12) 0.0067(9) 0.0146(13) 0.0000(12)
C1 0.0582(14) 0.0546(13) 0.0627(13) 0.0082(10) 0.0141(12) 0.0030(10)
C2 0.0527(13) 0.0490(11) 0.0508(11) 0.0043(8) 0.0177(11) -0.0014(9)
C3 0.0531(13) 0.0519(11) 0.0512(11) 0.0073(9) 0.0168(11) 0.0054(9)
C4 0.0587(15) 0.0611(14) 0.0584(13) 0.0017(10) 0.0099(12) 0.0035(11)
C5 0.0465(13) 0.0515(12) 0.0619(13) -0.0048(10) 0.0052(11) -0.0044(10)
C6 0.0502(12) 0.0477(11) 0.0444(10) -0.0014(8) 0.0120(10) -0.0024(9)
C7 0.0469(12) 0.0514(11) 0.0419(11) -0.0009(8) 0.0107(10) -0.0004(9)
C8 0.0449(12) 0.0582(13) 0.0569(12) -0.0017(10) 0.0042(10) -0.0030(10)
C9 0.0532(15) 0.0576(13) 0.0961(17) 0.0065(12) 0.0212(14) 0.0044(10)
C10 0.097(2) 0.0581(15) 0.112(2) 0.0106(14) 0.052(2) 0.0046(14)
C11 0.135(3) 0.0466(14) 0.0729(17) 0.0076(11) 0.0285(19) -0.0016(15)
C12 0.085(2) 0.0607(15) 0.0800(17) 0.0100(12) -0.0137(15) -0.0059(13)
C13 0.0523(15) 0.0543(13) 0.0820(16) 0.0045(11) -0.0001(13) -0.0050(10)
C14 0.0605(15) 0.0585(13) 0.0551(12) -0.0037(9) 0.0086(12) 0.0023(10)
C15 0.0442(12) 0.0512(11) 0.0449(11) 0.0019(8) 0.0093(10) -0.0002(9)
C16 0.0381(12) 0.0628(13) 0.0759(14) 0.0001(11) 0.0042(11) -0.0031(10)
C17 0.0458(13) 0.0631(14) 0.0725(15) 0.0034(11) 0.0085(12) 0.0108(10)
C18 0.0596(14) 0.0488(11) 0.0400(11) 0.0043(8) 0.0102(11) 0.0007(9)
C19 0.0448(13) 0.0629(14) 0.0793(16) 0.0078(11) 0.0020(12) -0.0088(10)
C20 0.0392(12) 0.0604(13) 0.0866(16) 0.0100(11) 0.0086(12) 0.0051(10)

loop_
_atom_type_symbol
_atom_type_description
_atom_type_scat_dispersion_real
_atom_type_scat_dispersion_imag
_atom_type_scat_source
C C 0.0033 0.0016 'International Tables Vol C Tables 4.2.6.8 and 6.1.1.4'
H H 0.0000 0.0000 'International Tables Vol C Tables 4.2.6.8 and 6.1.1.4'
N N 0.0061 0.0033 'International Tables Vol C Tables 4.2.6.8 and 6.1.1.4'
O O 0.0106 0.0060 'International Tables Vol C Tables 4.2.6.8 and 6.1.1.4'
S S 0.1246 0.1234 'International Tables Vol C Tables 4.2.6.8 and 6.1.1.4'
Ni Ni 0.3393 1.1124 'International Tables Vol C Tables 4.2.6.8 and 6.1.1.4'

loop_
_geom_angle_atom_site_label_1
_geom_angle_atom_site_label_2
_geom_angle_atom_site_label_3
_geom_angle
S2 Ni1 S4 85.83(3)
S2 Ni1 S3 177.92(2)
S4 Ni1 S3 92.32(3)
S2 Ni1 S1 92.56(3)
S4 Ni1 S1 176.649(19)
S3 Ni1 S1 89.23(3)
C2 S1 Ni1 102.78(8)
C3 S2 Ni1 103.63(8)
C6 S3 Ni1 103.46(8)
C7 S4 Ni1 103.44(7)
C13 N5 C9 121.35(18)
C13 N5 C14 119.59(17)
C9 N5 C14 119.06(18)
O2 N6 O1 123.2(2)
O2 N6 C18 118.3(2)
O1 N6 C18 118.6(2)
N1 C1 C2 178.5(2)
C3 C2 C1 122.25(18)
C3 C2 S1 120.51(15)
C1 C2 S1 117.18(17)
C2 C3 C4 123.72(19)
C2 C3 S2 120.33(15)
C4 C3 S2 115.94(17)
N2 C4 C3 176.2(2)
N3 C5 C6 178.2(2)
C7 C6 C5 122.62(17)
C7 C6 S3 119.99(15)
C5 C6 S3 117.39(16)
C6 C7 C8 122.32(18)
C6 C7 S4 120.74(14)
C8 C7 S4 116.93(16)
N4 C8 C7 178.3(3)
N5 C9 C10 119.6(2)
C9 C10 C11 119.4(2)
C12 C11 C10 119.8(2)
C13 C12 C11 118.8(3)
N5 C13 C12 121.0(2)
N5 C14 C15 112.29(14)
C16 C15 C20 118.5(2)
C16 C15 C14 120.62(19)
C20 C15 C14 120.83(18)
C15 C16 C17 121.3(2)
C18 C17 C16 118.2(2)
C17 C18 C19 122.4(2)
C17 C18 N6 118.5(2)
C19 C18 N6 119.1(2)
C18 C19 C20 118.5(2)
C19 C20 C15 121.0(2)

loop_
_geom_bond_atom_site_label_1
_geom_bond_atom_site_label_2
_geom_bond_distance
Ni1 S2 2.1409(7)
Ni1 S4 2.1442(6)
Ni1 S3 2.1446(7)
Ni1 S1 2.1565(6)
S1 C2 1.730(2)
S2 C3 1.717(2)
S3 C6 1.7200(19)
S4 C7 1.710(2)
O1 N6 1.207(3)
O2 N6 1.206(3)
N1 C1 1.144(3)
N2 C4 1.146(3)
N3 C5 1.148(3)
N4 C8 1.141(2)
N5 C13 1.325(3)
N5 C9 1.336(2)
N5 C14 1.490(2)
N6 C18 1.474(3)
C1 C2 1.430(3)
C2 C3 1.360(3)
C3 C4 1.429(3)
C5 C6 1.429(3)
C6 C7 1.359(3)
C7 C8 1.436(3)
C9 C10 1.370(3)
C10 C11 1.371(4)
C11 C12 1.366(3)
C12 C13 1.361(3)
C14 C15 1.508(3)
C15 C16 1.377(3)
C15 C20 1.381(3)
C16 C17 1.381(3)
C17 C18 1.363(3)
C18 C19 1.363(3)
C19 C20 1.379(3)
